data_2001614
loop_
_publ_author_name
'Jones, P. G.'

_publ_section_title
;
 Di-\m-nitrato-bis[bis(triphenylphosphine)silver(I)],
 [(Ph~3~P)~2~AgNO~3~]~2~, at 178 K
;
_journal_issue 6
_journal_name_full 'Acta Crystallographica Section C'
_journal_page_first 1148
_journal_page_last 1150
_journal_paper_doi 10.1107/S0108270192012484
_journal_volume 49
_journal_year 1993
_chemical_formula_sum 'C72 H60 Ag2 N2 O6 P4'
_chemical_formula_weight 1388.8
_space_group_IT_number 3
_symmetry_cell_setting orthorhombic
_symmetry_space_group_name_Hall 'P 2'
_symmetry_space_group_name_H-M 'P 1 1 2'
_cell_angle_alpha 90
_cell_angle_beta 90
_cell_angle_gamma 90
_cell_formula_units_Z 2
_cell_length_a 14.904(5)
_cell_length_b 23.169(7)
_cell_length_c 9.262(3)
_cell_measurement_reflns_used 50
_cell_measurement_temperature 178
_cell_measurement_theta_max 11.5
_cell_measurement_theta_min 10
_cell_volume 3198.3(18)
_diffrn_measurement_device 'Siemens R3'
_diffrn_measurement_method \w
_diffrn_radiation_type MoK\a
_diffrn_radiation_wavelength 0.71069
_diffrn_reflns_av_R_equivalents 0.016
_diffrn_reflns_limit_h_max 19
_diffrn_reflns_limit_h_min 0
_diffrn_reflns_limit_k_max 30
_diffrn_reflns_limit_k_min -30
_diffrn_reflns_limit_l_max 1
_diffrn_reflns_limit_l_min -12
_diffrn_reflns_number 7422
_diffrn_reflns_theta_max 27.5
_diffrn_standards_decay_% +-1.5
_diffrn_standards_interval_count 197
_diffrn_standards_number 3
_exptl_absorpt_coefficient_mu 0.77
_exptl_absorpt_correction_T_max 0.88
_exptl_absorpt_correction_T_min 0.84
_exptl_absorpt_correction_type '\y scans'
_exptl_crystal_colour colourless
_exptl_crystal_density_diffrn 1.442
_exptl_crystal_description prism
_exptl_crystal_size_max 0.4
_exptl_crystal_size_mid 0.35
_exptl_crystal_size_min 0.3
_refine_diff_density_max 0.8
_refine_diff_density_min -1.1
_refine_ls_extinction_method none
_refine_ls_goodness_of_fit_obs 1.1
_refine_ls_hydrogen_treatment 'H atoms riding'
_refine_ls_number_parameters 390
_refine_ls_number_reflns 5363
_refine_ls_R_factor_obs 0.040
_refine_ls_shift/esd_max 0.002
_refine_ls_structure_factor_coef F
_refine_ls_weighting_details 'w = 1/[\s^2^(F)+0.0002F^2^]'
_refine_ls_weighting_scheme calc
_refine_ls_wR_factor_obs 0.035
_reflns_number_observed 5363
_reflns_number_total 7365
_reflns_observed_criterion F>4\s(F)
_cod_data_source_file ha1025.cif
_cod_data_source_block ha1025_structure_1_of_1
_cod_depositor_comments
;
The following automatic conversions were performed:

'_refine_ls_weighting_scheme' value '1/[\s^2^(F)+0.0002F^2^]' was
changed to 'calc'. New tag '_refine_ls_weighting_details' was
created. The value of the new tag was set to 'w =
1/[\s^2^(F)+0.0002F^2^]'.

Automatic conversion script
Id: cif_fix_values 3143 2015-03-26 13:38:13Z robertas 
;
_cod_original_cell_volume 3198(2)
_cod_original_sg_symbol_Hall 'P 2 2ab'
_cod_original_sg_symbol_H-M 'P 21 21 2'
_cod_database_code 2001614

loop_
_symmetry_equiv_pos_as_xyz
x,y,z
1-x,1-y,z

loop_
_atom_site_label
_atom_site_fract_x
_atom_site_fract_y
_atom_site_fract_z
_atom_site_U_iso_or_equiv
Ag .61200(2) .534280(10) .51900(3) .2970(10)
P(1) .61043(8) .63755(4) .46307(11) .278(3)
P(2) .75275(8) .48349(4) .55272(11) .269(3)
C(11) .5151(3) .6664(2) .3620(5) .267(15)
C(12) .5226(3) .7000(2) .2398(5) .347(16)
C(13) .4465(4) .7226(2) .1752(6) .48(2)
C(14) .3630(3) .7124(2) .2339(7) .51(2)
C(15) .3547(3) .6785(3) .3534(6) .51(2)
C(16) .4303(3) .6555(2) .4168(5) .425(18)
C(21) .7084(3) .6562(2) .3546(5) .321(16)
C(22) .7211(3) .6244(2) .2286(5) .431(18)
C(23) .7975(4) .6327(3) .1439(7) .57(2)
C(24) .8625(4) .6719(3) .1901(7) .59(2)
C(25) .8514(3) .7024(2) .3164(7) .51(2)
C(26) .7744(3) .6949(2) .4004(6) .404(17)
C(31) .6137(3) .6862(2) .6171(4) .315(13)
C(32) .6033(3) .7453(2) .6032(5) .403(16)
C(33) .6055(4) .7809(2) .7228(6) .480(18)
C(34) .6175(4) .7575(3) .8568(6) .57(2)
C(35) .6267(4) .6995(3) .8732(5) .65(3)
C(36) .6255(4) .6627(2) .7530(5) .471(19)
C(41) .7504(3) .4171(2) .6603(5) .292(14)
C(42) .6752(3) .4062(2) .7419(5) .408(18)
C(43) .6701(4) .3578(2) .8285(6) .53(2)
C(44) .7400(4) .3202(2) .8356(6) .48(2)
C(45) .8155(4) .3308(2) .7560(6) .50(2)
C(46) .8210(4) .3788(2) .6677(6) .448(18)
C(51) .8087(3) .4631(2) .3862(4) .296(13)
C(52) .7547(3) .4545(2) .2632(5) .352(16)
C(53) .7931(4) .4380(3) .1367(6) .50(2)
C(54) .8838(4) .4289(2) .1240(5) .468(18)
C(55) .9377(4) .4376(2) .2440(5) .417(18)
C(56) .9011(3) .4545(2) .3734(5) .332(15)
C(61) .8352(3) .5287(2) .6452(4) .269(13)
C(62) .8601(3) .5189(2) .7873(5) .365(16)
C(63) .9168(3) .5573(2) .8570(6) .440(18)
C(64) .9470(3) .6054(2) .7905(6) .443(19)
C(65) .9218(3) .6155(2) .6477(6) .462(19)
C(66) .8671(3) .5773(2) .5773(5) .388(17)
N(1) .5000 .5000 .8129(7) .48(3)
N(2) .5000 .5000 .2291(7) .52(3)
O(1) .5644(2) .5253(2) .8813(3) .410(12)
O(2) .5000 .5000 .6739(4) .367(17)
O(3) .5664(2) .5218(2) .1575(3) .408(13)
O(4) .5000 .5000 .3638(4) .367(17)
H(12) .5807 .7073 .1991 ?
H(13) .4519 .7458 .0897 ?
H(14) .3105 .7289 .1902 ?
H(15) .2967 .6709 .3944 ?
H(16) .4250 .6310 .4998 ?
H(22) .6769 .5964 .2007 ?
H(23) .8054 .6115 .0557 ?
H(24) .9153 .6779 .1327 ?
H(25) .8973 .7286 .3474 ?
H(26) .7662 .7162 .4883 ?
H(32) .5950 .7616 .5088 ?
H(33) .5997 .8219 .7120 ?
H(34) .6174 .7818 .9407 ?
H(35) .6348 .6835 .9679 ?
H(36) .6331 .6218 .7642 ?
H(42) .6256 .4325 .7360 ?
H(43) .6173 .3510 .8854 ?
H(44) .7365 .2863 .8949 ?
H(45) .8656 .3050 .7636 ?
H(46) .8737 .3854 .6105 ?
H(52) .6910 .4600 .2694 ?
H(53) .7559 .4326 .0531 ?
H(54) .9095 .4166 .0340 ?
H(55) 1.0014 .4318 .2365 ?
H(56) .9390 .4603 .4560 ?
H(62) .8378 .4855 .8369 ?
H(63) .9352 .5469 .9545 ?
H(64) .9850 .6323 .8404 ?
H(65) .9429 .6495 .5988 ?
H(66) .8501 .5844 .4789 ?

loop_
_geom_angle_atom_site_label_1
_geom_angle_atom_site_label_2
_geom_angle_atom_site_label_3
_geom_angle_site_symmetry_3
_geom_angle
_geom_angle_publ_flag
P(1) Ag P(2) . 120.60(10) yes
P(2) Ag O(2) . 111.90(10) yes
P(2) Ag O(4) . 122.10(10) yes
Ag P(1) C(11) . 118.30(10) yes
C(11) P(1) C(21) . 104.6(2) yes
C(11) P(1) C(31) . 101.3(2) yes
Ag P(2) C(41) . 117.4(2) yes
C(41) P(2) C(51) . 104.6(2) yes
C(41) P(2) C(61) . 103.8(2) yes
O(1) N(1) O(2) . 119.4(3) yes
O(3) N(2) O(4) . 120.8(3) yes
Ag O(2) N(1) . 127.80(10) yes
Ag O(4) N(2) . 127.90(10) yes
P(1) Ag O(2) . 117.00(10) yes
P(1) Ag O(4) . 101.20(10) yes
O(2) Ag O(4) . 75.70(10) yes
Ag P(1) C(21) . 109.9(2) yes
Ag P(1) C(31) . 116.00(10) yes
C(21) P(1) C(31) . 105.3(2) yes
Ag P(2) C(51) . 114.40(10) yes
Ag P(2) C(61) . 111.30(10) yes
C(51) P(2) C(61) . 103.8(2) yes
O(1) N(1) O(1) 2 121.2(5) yes
O(3) N(2) O(3) 2 118.3(6) yes
Ag O(2) Ag 2 104.4(2) yes
Ag O(4) Ag 2 104.3(2) yes

loop_
_geom_bond_atom_site_label_1
_geom_bond_atom_site_label_2
_geom_bond_distance
_geom_bond_publ_flag
Ag P(1) 2.4480(10) yes
Ag O(2) 2.340(3) yes
P(1) C(11) 1.828(5) yes
P(1) C(31) 1.818(4) yes
P(2) C(51) 1.816(4) yes
C(11) C(12) 1.377(6) yes
C(12) C(13) 1.385(7) yes
C(14) C(15) 1.363(8) yes
C(21) C(22) 1.393(7) yes
C(22) C(23) 1.396(8) yes
C(24) C(25) 1.376(9) yes
C(31) C(32) 1.385(6) yes
C(32) C(33) 1.381(7) yes
C(34) C(35) 1.360(9) yes
C(41) C(42) 1.374(7) yes
C(42) C(43) 1.382(8) yes
C(44) C(45) 1.366(8) yes
C(51) C(52) 1.409(6) yes
C(52) C(53) 1.358(7) yes
C(54) C(55) 1.386(7) yes
C(61) C(62) 1.386(6) yes
C(62) C(63) 1.386(7) yes
C(64) C(65) 1.395(8) yes
N(1) O(1) 1.290(4) yes
N(2) O(3) 1.295(5) yes
Ag P(2) 2.4250(10) yes
Ag O(4) 2.341(3) yes
P(1) C(21) 1.824(5) yes
P(2) C(41) 1.833(5) yes
P(2) C(61) 1.828(4) yes
C(11) C(16) 1.386(7) yes
C(13) C(14) 1.379(8) yes
C(15) C(16) 1.377(7) yes
C(21) C(26) 1.396(7) yes
C(23) C(24) 1.394(9) yes
C(25) C(26) 1.398(8) yes
C(31) C(36) 1.382(6) yes
C(33) C(34) 1.366(8) yes
C(35) C(36) 1.402(8) yes
C(41) C(46) 1.379(7) yes
C(43) C(44) 1.359(8) yes
C(45) C(46) 1.383(7) yes
C(51) C(56) 1.397(6) yes
C(53) C(54) 1.374(9) yes
C(55) C(56) 1.374(7) yes
C(61) C(66) 1.375(6) yes
C(63) C(64) 1.352(8) yes
C(65) C(66) 1.370(7) yes
N(1) P(2) 1.288(7) yes
N(2) O(4) 1.248(8) yes
